data_4102640
loop_
_publ_author_name
'Matthew D. Millard'
'Curtis E. Moore'
'Arnold L. Rheingold'
'Joshua S. Figueroa'

_publ_section_title
;
 Four-Coordinate Iridium(I) Monohydrides: Reversible Dinitrogen Binding,
 Bond Activations, and Deprotonations
;
_journal_name_full 'Journal of the American Chemical Society'
_journal_page_first 8921
_journal_page_last 8923
_journal_paper_doi 10.1021/ja1037808
_journal_volume 132
_journal_year 2010
_chemical_formula_sum 'C38 H72 Ir Li O P2'
_chemical_formula_weight 806.04
_chemical_name_common '[Li(Et2O)][HIr(kappa-2-C,P-(P(CH2Ad)(i-Pr)2))(P(CH2Ad)(i-Pr)2)'
_chemical_name_systematic
; 
 ? 
;
_space_group_IT_number 19
_symmetry_cell_setting orthorhombic
_symmetry_space_group_name_Hall 'P 2ac 2ab'
_symmetry_space_group_name_H-M 'P 21 21 21'
_atom_sites_solution_hydrogens geom
_atom_sites_solution_primary direct
_atom_sites_solution_secondary difmap
_audit_creation_method SHELXL-97
_cell_angle_alpha 90.00
_cell_angle_beta 90.00
_cell_angle_gamma 90.00
_cell_formula_units_Z 4
_cell_length_a 10.918(3)
_cell_length_b 16.463(5)
_cell_length_c 21.628(7)
_cell_measurement_reflns_used 9898
_cell_measurement_temperature 100(2)
_cell_measurement_theta_max 25.19
_cell_measurement_theta_min 2.25
_cell_volume 3887(2)
_computing_cell_refinement 'Bruker SAINT'
_computing_data_collection 'Bruker APEX2'
_computing_data_reduction 'Bruker SAINT'
_computing_molecular_graphics 'Bruker SHELXTL'
_computing_publication_material 'Bruker SHELXTL'
_computing_structure_refinement 'SHELXL-97 (Sheldrick, 2008)'
_computing_structure_solution 'SHELXS-97 (Sheldrick, 2008)'
_diffrn_ambient_temperature 100(2)
_diffrn_measured_fraction_theta_full 0.988
_diffrn_measured_fraction_theta_max 0.979
_diffrn_measurement_device_type 'Bruker APEX CCD'
_diffrn_measurement_method '\f and \w scans'
_diffrn_radiation_monochromator graphite
_diffrn_radiation_source 'fine-focus sealed tube'
_diffrn_radiation_type MoK\a
_diffrn_radiation_wavelength 0.71073
_diffrn_reflns_av_R_equivalents 0.1109
_diffrn_reflns_av_sigmaI/netI 0.0641
_diffrn_reflns_limit_h_max 12
_diffrn_reflns_limit_h_min -5
_diffrn_reflns_limit_k_max 19
_diffrn_reflns_limit_k_min -19
_diffrn_reflns_limit_l_max 24
_diffrn_reflns_limit_l_min -25
_diffrn_reflns_number 35873
_diffrn_reflns_theta_full 25.00
_diffrn_reflns_theta_max 25.31
_diffrn_reflns_theta_min 1.55
_exptl_absorpt_coefficient_mu 3.543
_exptl_absorpt_correction_T_max 0.6185
_exptl_absorpt_correction_T_min 0.5232
_exptl_absorpt_correction_type multi-scan
_exptl_absorpt_process_details SADABS
_exptl_crystal_colour 'Brick Red'
_exptl_crystal_density_diffrn 1.377
_exptl_crystal_density_method 'not measured'
_exptl_crystal_description Plate
_exptl_crystal_F_000 1672
_exptl_crystal_size_max 0.21
_exptl_crystal_size_mid 0.18
_exptl_crystal_size_min 0.15
_refine_diff_density_max 3.148
_refine_diff_density_min -2.581
_refine_diff_density_rms 0.151
_refine_ls_abs_structure_details 'Flack H D (1983), Acta Cryst. A39, 876-881'
_refine_ls_abs_structure_Flack 0.318(10)
_refine_ls_extinction_method none
_refine_ls_goodness_of_fit_ref 1.046
_refine_ls_hydrogen_treatment mixed
_refine_ls_matrix_type full
_refine_ls_number_parameters 403
_refine_ls_number_reflns 6947
_refine_ls_number_restraints 1
_refine_ls_restrained_S_all 1.046
_refine_ls_R_factor_all 0.0514
_refine_ls_R_factor_gt 0.0437
_refine_ls_shift/su_max 0.000
_refine_ls_shift/su_mean 0.000
_refine_ls_structure_factor_coef Fsqd
_refine_ls_weighting_details 'calc w=1/[\s^2^(Fo^2^)+(0.0617P)^2^+0.0000P] where P=(Fo^2^+2Fc^2^)/3'
_refine_ls_weighting_scheme calc
_refine_ls_wR_factor_gt 0.1050
_refine_ls_wR_factor_ref 0.1116
_reflns_number_gt 6214
_reflns_number_total 6947
_reflns_threshold_expression >2sigma(I)
_cod_data_source_file ja1037808_si_002_07.cif
_cod_data_source_block jfig171
_cod_database_code 4102640

loop_
_symmetry_equiv_pos_as_xyz
'x, y, z'
'-x+1/2, -y, z+1/2'
'x+1/2, -y+1/2, -z'
'-x, y+1/2, -z+1/2'

loop_
_atom_site_label
_atom_site_type_symbol
_atom_site_fract_x
_atom_site_fract_y
_atom_site_fract_z
_atom_site_U_iso_or_equiv
_atom_site_adp_type
_atom_site_occupancy
_atom_site_symmetry_multiplicity
_atom_site_calc_flag
_atom_site_refinement_flags
Ir1 Ir 0.25518(2) 0.009755(15) 0.165637(13) 0.02332(10) Uani 1 1 d D
P2 P 0.13502(17) -0.04144(14) 0.08833(9) 0.0238(5) Uani 1 1 d .
P1 P 0.13333(16) 0.04814(12) 0.24571(9) 0.0253(4) Uani 1 1 d .
O1 O 0.5461(6) 0.1739(4) 0.0989(4) 0.059(2) Uani 1 1 d .
Li Li 0.4302(13) 0.0986(9) 0.1320(8) 0.044(4) Uani 1 1 d .
C1 C 0.2392(7) -0.1016(4) 0.0366(3) 0.0287(16) Uani 1 1 d .
H1A H 0.2026 -0.1556 0.0283 0.034 Uiso 1 1 calc R
H1B H 0.2490 -0.0731 -0.0034 0.034 Uiso 1 1 calc R
C2 C 0.1863(6) 0.0120(5) 0.3232(3) 0.0303(18) Uani 1 1 d .
H2 H 0.1173 0.0223 0.3526 0.036 Uiso 1 1 calc R
C3 C -0.0270(5) 0.0096(4) 0.2428(3) 0.0238(15) Uani 1 1 d .
H3A H -0.0650 0.0383 0.2075 0.029 Uiso 1 1 calc R
H3B H -0.0195 -0.0478 0.2299 0.029 Uiso 1 1 calc R
C4 C -0.1281(6) 0.0094(6) 0.2944(3) 0.0243(17) Uani 1 1 d .
C5 C -0.1311(7) 0.0847(5) 0.3376(6) 0.0288(19) Uani 1 1 d .
H5A H -0.0536 0.0879 0.3612 0.035 Uiso 1 1 calc R
H5B H -0.1389 0.1347 0.3125 0.035 Uiso 1 1 calc R
C6 C -0.1181(6) -0.0671(5) 0.3343(6) 0.0291(19) Uani 1 1 d .
H6A H -0.0406 -0.0657 0.3580 0.035 Uiso 1 1 calc R
H6B H -0.1167 -0.1157 0.3073 0.035 Uiso 1 1 calc R
C7 C -0.2516(6) 0.0070(4) 0.2604(4) 0.0322(16) Uani 1 1 d .
H7A H -0.2596 0.0563 0.2345 0.039 Uiso 1 1 calc R
H7B H -0.2534 -0.0408 0.2327 0.039 Uiso 1 1 calc R
C8 C -0.3599(6) 0.0025(7) 0.3048(4) 0.039(2) Uani 1 1 d .
H8 H -0.4381 0.0010 0.2807 0.047 Uiso 1 1 calc R
C9 C -0.3483(7) -0.0754(6) 0.3440(7) 0.042(3) Uani 1 1 d .
H9A H -0.4174 -0.0790 0.3735 0.050 Uiso 1 1 calc R
H9B H -0.3509 -0.1238 0.3168 0.050 Uiso 1 1 calc R
C10 C -0.3605(8) 0.0763(6) 0.3483(6) 0.039(3) Uani 1 1 d .
H10A H -0.3711 0.1269 0.3241 0.046 Uiso 1 1 calc R
H10B H -0.4293 0.0719 0.3779 0.046 Uiso 1 1 calc R
C11 C -0.2266(7) -0.0730(5) 0.3792(4) 0.036(2) Uani 1 1 d .
H11 H -0.2183 -0.1235 0.4045 0.043 Uiso 1 1 calc R
C12 C -0.2236(7) 0.0014(5) 0.4223(4) 0.036(2) Uani 1 1 d .
H12A H -0.1444 0.0035 0.4446 0.043 Uiso 1 1 calc R
H12B H -0.2902 -0.0025 0.4532 0.043 Uiso 1 1 calc R
C13 C -0.2400(8) 0.0787(4) 0.3829(3) 0.0318(17) Uani 1 1 d .
H13 H -0.2392 0.1272 0.4108 0.038 Uiso 1 1 calc R
C14 C 0.3991(6) -0.0346(5) 0.1038(3) 0.0223(17) Uani 1 1 d .
H14 H 0.4114 0.0088 0.0721 0.027 Uiso 1 1 calc R
C15 C 0.5291(6) -0.0507(5) 0.1333(4) 0.0275(17) Uani 1 1 d .
H15 H 0.5536 -0.0015 0.1575 0.033 Uiso 1 1 calc R
C16 C 0.5257(6) -0.1236(5) 0.1772(4) 0.0322(19) Uani 1 1 d .
H16A H 0.4634 -0.1149 0.2098 0.039 Uiso 1 1 calc R
H16B H 0.6064 -0.1308 0.1973 0.039 Uiso 1 1 calc R
C17 C 0.4934(7) -0.1991(5) 0.1387(4) 0.0261(18) Uani 1 1 d .
H17 H 0.4910 -0.2476 0.1665 0.031 Uiso 1 1 calc R
C18 C 0.3650(6) -0.1870(4) 0.1093(3) 0.0241(16) Uani 1 1 d .
H18A H 0.3429 -0.2355 0.0847 0.029 Uiso 1 1 calc R
H18B H 0.3030 -0.1801 0.1423 0.029 Uiso 1 1 calc R
C19 C 0.5884(7) -0.2130(5) 0.0889(4) 0.032(2) Uani 1 1 d .
H19A H 0.5683 -0.2630 0.0655 0.039 Uiso 1 1 calc R
H19B H 0.6700 -0.2203 0.1080 0.039 Uiso 1 1 calc R
C20 C 0.5912(6) -0.1403(6) 0.0449(4) 0.030(2) Uani 1 1 d .
H20 H 0.6532 -0.1490 0.0115 0.036 Uiso 1 1 calc R
C21 C 0.6238(7) -0.0650(5) 0.0833(4) 0.033(2) Uani 1 1 d .
H21A H 0.7053 -0.0725 0.1025 0.040 Uiso 1 1 calc R
H21B H 0.6280 -0.0168 0.0560 0.040 Uiso 1 1 calc R
C22 C 0.2984(8) 0.0581(7) 0.3490(4) 0.050(3) Uani 1 1 d .
H22A H 0.3264 0.0318 0.3871 0.075 Uiso 1 1 calc R
H22B H 0.2754 0.1145 0.3579 0.075 Uiso 1 1 calc R
H22C H 0.3645 0.0574 0.3184 0.075 Uiso 1 1 calc R
C23 C 0.4617(6) -0.1265(5) 0.0164(4) 0.0291(18) Uani 1 1 d .
H23A H 0.4639 -0.0788 -0.0115 0.035 Uiso 1 1 calc R
H23B H 0.4380 -0.1745 -0.0084 0.035 Uiso 1 1 calc R
C24 C 0.3656(6) -0.1122(5) 0.0677(3) 0.0218(16) Uani 1 1 d .
C25 C 0.0626(6) 0.0279(5) 0.0303(4) 0.0298(18) Uani 1 1 d .
H25 H 0.0334 -0.0059 -0.0052 0.036 Uiso 1 1 calc R
C26 C 0.1534(7) 0.0907(5) 0.0052(4) 0.045(2) Uani 1 1 d .
H26A H 0.1138 0.1229 -0.0273 0.067 Uiso 1 1 calc R
H26B H 0.2249 0.0627 -0.0120 0.067 Uiso 1 1 calc R
H26C H 0.1796 0.1266 0.0388 0.067 Uiso 1 1 calc R
C27 C -0.0495(7) 0.0720(5) 0.0583(4) 0.041(2) Uani 1 1 d .
H27A H -0.0230 0.1057 0.0931 0.061 Uiso 1 1 calc R
H27B H -0.1092 0.0318 0.0727 0.061 Uiso 1 1 calc R
H27C H -0.0874 0.1065 0.0266 0.061 Uiso 1 1 calc R
C28 C -0.0617(8) -0.1414(6) 0.0440(4) 0.037(2) Uani 1 1 d .
H28A H -0.0011 -0.1631 0.0149 0.056 Uiso 1 1 calc R
H28B H -0.1056 -0.0961 0.0247 0.056 Uiso 1 1 calc R
H28C H -0.1202 -0.1843 0.0549 0.056 Uiso 1 1 calc R
C29 C 0.0044(6) -0.1111(5) 0.1034(4) 0.0290(18) Uani 1 1 d .
H29 H -0.0572 -0.0797 0.1279 0.035 Uiso 1 1 calc R
C30 C 0.0433(8) -0.1843(6) 0.1434(5) 0.045(3) Uani 1 1 d .
H30A H -0.0297 -0.2109 0.1602 0.067 Uiso 1 1 calc R
H30B H 0.0952 -0.1654 0.1775 0.067 Uiso 1 1 calc R
H30C H 0.0892 -0.2230 0.1179 0.067 Uiso 1 1 calc R
C31 C 0.2077(8) -0.0786(5) 0.3234(4) 0.043(2) Uani 1 1 d .
H31A H 0.2888 -0.0903 0.3062 0.064 Uiso 1 1 calc R
H31B H 0.1448 -0.1053 0.2982 0.064 Uiso 1 1 calc R
H31C H 0.2033 -0.0989 0.3659 0.064 Uiso 1 1 calc R
C32 C 0.1122(7) 0.1580(4) 0.2585(4) 0.0329(18) Uani 1 1 d .
H32 H 0.0803 0.1661 0.3014 0.039 Uiso 1 1 calc R
C33 C 0.2320(7) 0.2087(5) 0.2514(4) 0.042(2) Uani 1 1 d .
H33A H 0.2600 0.2062 0.2084 0.064 Uiso 1 1 calc R
H33B H 0.2954 0.1864 0.2786 0.064 Uiso 1 1 calc R
H33C H 0.2158 0.2653 0.2627 0.064 Uiso 1 1 calc R
C34 C 0.0216(7) 0.1957(5) 0.2135(4) 0.040(2) Uani 1 1 d .
H34A H 0.0234 0.2550 0.2178 0.061 Uiso 1 1 calc R
H34B H -0.0610 0.1758 0.2226 0.061 Uiso 1 1 calc R
H34C H 0.0440 0.1807 0.1711 0.061 Uiso 1 1 calc R
C40 C 0.6377(12) 0.2073(9) 0.1360(6) 0.090(4) Uani 1 1 d .
H40A H 0.6612 0.2612 0.1196 0.108 Uiso 1 1 calc R
H40B H 0.7110 0.1719 0.1349 0.108 Uiso 1 1 calc R
C41 C 0.5951(12) 0.2158(7) 0.2000(5) 0.075(4) Uani 1 1 d .
H41A H 0.5473 0.2660 0.2040 0.113 Uiso 1 1 calc R
H41B H 0.6658 0.2181 0.2278 0.113 Uiso 1 1 calc R
H41C H 0.5437 0.1692 0.2109 0.113 Uiso 1 1 calc R
C42 C 0.5808(13) 0.1768(8) 0.0333(6) 0.079(4) Uani 1 1 d .
H42A H 0.6287 0.2268 0.0257 0.095 Uiso 1 1 calc R
H42B H 0.6341 0.1298 0.0239 0.095 Uiso 1 1 calc R
C43 C 0.4796(12) 0.1757(9) -0.0067(7) 0.100(5) Uani 1 1 d .
H43A H 0.4427 0.1214 -0.0065 0.151 Uiso 1 1 calc R
H43B H 0.5063 0.1892 -0.0487 0.151 Uiso 1 1 calc R
H43C H 0.4189 0.2156 0.0073 0.151 Uiso 1 1 calc R
H1IR H 0.335(6) 0.037(5) 0.219(2) 0.04(2) Uiso 1 1 d D

loop_
_atom_site_aniso_label
_atom_site_aniso_U_11
_atom_site_aniso_U_22
_atom_site_aniso_U_33
_atom_site_aniso_U_23
_atom_site_aniso_U_13
_atom_site_aniso_U_12
Ir1 0.02077(13) 0.02435(15) 0.02483(16) -0.00505(10) 0.00184(13) -0.00166(13)
P2 0.0200(9) 0.0251(11) 0.0264(11) -0.0017(9) -0.0007(7) -0.0036(8)
P1 0.0194(8) 0.0254(10) 0.0311(11) -0.0037(10) 0.0029(8) -0.0004(7)
O1 0.059(4) 0.058(5) 0.059(5) 0.004(4) 0.000(4) -0.023(4)
Li 0.032(7) 0.034(8) 0.067(11) -0.002(8) 0.001(7) -0.012(6)
C1 0.020(3) 0.033(4) 0.033(4) -0.014(3) -0.001(4) 0.011(4)
C2 0.023(3) 0.041(5) 0.027(5) -0.001(4) -0.005(3) 0.009(3)
C3 0.018(3) 0.025(4) 0.027(4) -0.008(3) 0.000(3) -0.002(3)
C4 0.021(3) 0.027(4) 0.024(4) -0.010(4) 0.003(3) -0.005(3)
C5 0.026(4) 0.030(4) 0.031(5) -0.009(5) 0.002(4) 0.003(3)
C6 0.021(3) 0.029(4) 0.038(5) -0.006(5) 0.003(5) -0.001(3)
C7 0.027(3) 0.036(4) 0.033(4) -0.005(3) -0.002(3) 0.006(5)
C8 0.017(3) 0.062(6) 0.038(5) -0.006(6) -0.005(3) -0.004(5)
C9 0.027(4) 0.050(6) 0.050(8) -0.014(5) 0.015(5) -0.010(4)
C10 0.032(4) 0.051(6) 0.034(7) -0.007(5) 0.002(4) 0.010(4)
C11 0.035(5) 0.034(4) 0.039(5) -0.005(4) 0.008(4) -0.005(3)
C12 0.027(4) 0.047(5) 0.034(5) -0.005(4) 0.001(3) -0.008(4)
C13 0.028(4) 0.034(4) 0.033(4) -0.014(3) -0.001(4) 0.004(4)
C14 0.025(3) 0.022(4) 0.019(4) -0.007(4) 0.007(3) -0.006(3)
C15 0.026(4) 0.026(4) 0.031(4) -0.002(4) 0.000(3) -0.004(3)
C16 0.021(3) 0.038(5) 0.038(5) 0.000(4) -0.005(3) -0.001(3)
C17 0.028(4) 0.025(4) 0.025(4) 0.001(4) 0.000(3) -0.001(3)
C18 0.022(3) 0.025(4) 0.026(4) -0.007(3) 0.002(3) -0.008(3)
C19 0.024(4) 0.031(4) 0.041(5) -0.009(4) -0.008(3) 0.004(3)
C20 0.013(3) 0.046(6) 0.031(5) -0.009(4) -0.001(3) 0.003(3)
C21 0.021(4) 0.034(5) 0.044(5) 0.003(4) 0.002(3) -0.002(3)
C22 0.032(4) 0.082(8) 0.036(6) 0.003(5) -0.006(4) -0.002(5)
C23 0.024(4) 0.031(4) 0.031(5) 0.001(4) -0.004(3) 0.002(3)
C24 0.011(3) 0.031(4) 0.024(4) -0.007(3) 0.003(3) 0.001(3)
C25 0.026(4) 0.029(4) 0.035(5) 0.001(4) -0.005(3) 0.000(3)
C26 0.038(4) 0.048(5) 0.048(6) 0.013(5) 0.005(4) 0.003(4)
C27 0.033(4) 0.035(5) 0.053(6) -0.003(4) -0.001(4) 0.007(4)
C28 0.035(4) 0.032(5) 0.044(6) -0.012(5) -0.004(4) -0.012(4)
C29 0.019(4) 0.026(4) 0.043(5) -0.001(4) 0.003(3) -0.005(3)
C30 0.038(5) 0.035(5) 0.061(7) 0.010(5) -0.003(4) -0.017(4)
C31 0.044(5) 0.046(5) 0.038(6) 0.004(4) -0.001(4) 0.019(4)
C32 0.041(4) 0.020(4) 0.038(5) -0.007(4) 0.005(4) -0.003(3)
C33 0.040(4) 0.033(4) 0.054(6) -0.011(4) 0.009(5) -0.016(4)
C34 0.039(4) 0.030(5) 0.052(6) -0.003(4) -0.001(4) -0.002(4)
C40 0.086(9) 0.116(12) 0.068(9) -0.020(8) 0.005(7) -0.052(9)
C41 0.095(9) 0.063(8) 0.067(9) -0.006(7) 0.000(7) -0.005(7)
C42 0.105(10) 0.071(9) 0.061(9) 0.003(7) 0.013(8) -0.009(8)
C43 0.082(9) 0.110(12) 0.109(13) 0.023(10) -0.015(9) -0.012(8)

loop_
_atom_type_symbol
_atom_type_description
_atom_type_scat_dispersion_real
_atom_type_scat_dispersion_imag
_atom_type_scat_source
C C 0.0033 0.0016 'International Tables Vol C Tables 4.2.6.8 and 6.1.1.4'
H H 0.0000 0.0000 'International Tables Vol C Tables 4.2.6.8 and 6.1.1.4'
Ir Ir -1.4442 7.9887 'International Tables Vol C Tables 4.2.6.8 and 6.1.1.4'
Li Li -0.0003 0.0001 'International Tables Vol C Tables 4.2.6.8 and 6.1.1.4'
P P 0.1023 0.0942 'International Tables Vol C Tables 4.2.6.8 and 6.1.1.4'
O O 0.0106 0.0060 'International Tables Vol C Tables 4.2.6.8 and 6.1.1.4'

loop_
_geom_angle_atom_site_label_1
_geom_angle_atom_site_label_2
_geom_angle_atom_site_label_3
_geom_angle
C14 Ir1 P1 168.0(2)
C14 Ir1 P2 80.9(2)
P1 Ir1 P2 108.89(8)
C14 Ir1 H1IR 99(3)
P1 Ir1 H1IR 71(3)
P2 Ir1 H1IR 175(3)
C29 P2 C25 99.7(3)
C29 P2 C1 104.1(4)
C25 P2 C1 100.3(3)
C29 P2 Ir1 122.6(3)
C25 P2 Ir1 120.5(3)
C1 P2 Ir1 106.4(2)
C32 P1 C3 102.8(3)
C32 P1 C2 102.5(4)
C3 P1 C2 102.2(3)
C32 P1 Ir1 117.4(3)
C3 P1 Ir1 115.5(2)
C2 P1 Ir1 114.4(2)
C40 O1 C42 111.0(9)
C40 O1 Li 121.0(9)
C42 O1 Li 123.7(9)
C24 C1 P2 109.9(5)
C24 C1 H1A 109.7
P2 C1 H1A 109.7
C24 C1 H1B 109.7
P2 C1 H1B 109.7
H1A C1 H1B 108.2
C31 C2 C22 111.2(7)
C31 C2 P1 111.4(6)
C22 C2 P1 114.3(6)
C31 C2 H2 106.4
C22 C2 H2 106.4
P1 C2 H2 106.4
C4 C3 P1 129.7(5)
C4 C3 H3A 104.9
P1 C3 H3A 104.9
C4 C3 H3B 104.9
P1 C3 H3B 104.9
H3A C3 H3B 105.8
C6 C4 C7 108.1(6)
C6 C4 C5 108.5(6)
C7 C4 C5 106.8(6)
C6 C4 C3 110.7(6)
C7 C4 C3 106.2(6)
C5 C4 C3 116.2(7)
C13 C5 C4 110.4(6)
C13 C5 H5A 109.6
C4 C5 H5A 109.6
C13 C5 H5B 109.6
C4 C5 H5B 109.6
H5A C5 H5B 108.1
C4 C6 C11 110.7(6)
C4 C6 H6A 109.5
C11 C6 H6A 109.5
C4 C6 H6B 109.5
C11 C6 H6B 109.5
H6A C6 H6B 108.1
C8 C7 C4 112.4(6)
C8 C7 H7A 109.1
C4 C7 H7A 109.1
C8 C7 H7B 109.1
C4 C7 H7B 109.1
H7A C7 H7B 107.8
C7 C8 C10 110.5(7)
C7 C8 C9 108.8(7)
C10 C8 C9 108.8(7)
C7 C8 H8 109.6
C10 C8 H8 109.6
C9 C8 H8 109.6
C11 C9 C8 108.8(7)
C11 C9 H9A 109.9
C8 C9 H9A 109.9
C11 C9 H9B 109.9
C8 C9 H9B 109.9
H9A C9 H9B 108.3
C13 C10 C8 108.6(6)
C13 C10 H10A 110.0
C8 C10 H10A 110.0
C13 C10 H10B 110.0
C8 C10 H10B 110.0
H10A C10 H10B 108.3
C9 C11 C6 110.9(7)
C9 C11 C12 109.9(7)
C6 C11 C12 108.4(7)
C9 C11 H11 109.2
C6 C11 H11 109.2
C12 C11 H11 109.2
C11 C12 C13 108.7(6)
C11 C12 H12A 110.0
C13 C12 H12A 110.0
C11 C12 H12B 110.0
C13 C12 H12B 110.0
H12A C12 H12B 108.3
C10 C13 C12 110.6(7)
C10 C13 C5 110.9(6)
C12 C13 C5 108.3(7)
C10 C13 H13 109.0
C12 C13 H13 109.0
C5 C13 H13 109.0
C24 C14 C15 106.2(6)
C24 C14 Ir1 114.6(4)
C15 C14 Ir1 117.0(5)
C24 C14 H14 106.1
C15 C14 H14 106.1
Ir1 C14 H14 106.1
C21 C15 C16 109.7(6)
C21 C15 C14 110.6(6)
C16 C15 C14 111.1(6)
C21 C15 H15 108.4
C16 C15 H15 108.4
C14 C15 H15 108.4
C15 C16 C17 107.7(6)
C15 C16 H16A 110.2
C17 C16 H16A 110.2
C15 C16 H16B 110.2
C17 C16 H16B 110.2
H16A C16 H16B 108.5
C19 C17 C16 110.5(6)
C19 C17 C18 110.3(6)
C16 C17 C18 109.0(6)
C19 C17 H17 109.0
C16 C17 H17 109.0
C18 C17 H17 109.0
C24 C18 C17 110.0(6)
C24 C18 H18A 109.7
C17 C18 H18A 109.7
C24 C18 H18B 109.7
C17 C18 H18B 109.7
H18A C18 H18B 108.2
C17 C19 C20 109.8(7)
C17 C19 H19A 109.7
C20 C19 H19A 109.7
C17 C19 H19B 109.7
C20 C19 H19B 109.7
H19A C19 H19B 108.2
C19 C20 C21 107.5(7)
C19 C20 C23 110.0(6)
C21 C20 C23 107.8(7)
C19 C20 H20 110.5
C21 C20 H20 110.5
C23 C20 H20 110.5
C15 C21 C20 110.7(6)
C15 C21 H21A 109.5
C20 C21 H21A 109.5
C15 C21 H21B 109.5
C20 C21 H21B 109.5
H21A C21 H21B 108.1
C2 C22 H22A 109.5
C2 C22 H22B 109.5
H22A C22 H22B 109.5
C2 C22 H22C 109.5
H22A C22 H22C 109.5
H22B C22 H22C 109.5
C24 C23 C20 110.7(6)
C24 C23 H23A 109.5
C20 C23 H23A 109.5
C24 C23 H23B 109.5
C20 C23 H23B 109.5
H23A C23 H23B 108.1
C18 C24 C14 111.8(6)
C18 C24 C23 107.7(6)
C14 C24 C23 109.2(6)
C18 C24 C1 110.1(5)
C14 C24 C1 109.8(6)
C23 C24 C1 108.1(6)
C26 C25 C27 109.5(6)
C26 C25 P2 112.0(5)
C27 C25 P2 111.0(6)
C26 C25 H25 108.0
C27 C25 H25 108.0
P2 C25 H25 108.0
C25 C26 H26A 109.5
C25 C26 H26B 109.5
H26A C26 H26B 109.5
C25 C26 H26C 109.5
H26A C26 H26C 109.5
H26B C26 H26C 109.5
C25 C27 H27A 109.5
C25 C27 H27B 109.5
H27A C27 H27B 109.5
C25 C27 H27C 109.5
H27A C27 H27C 109.5
H27B C27 H27C 109.5
C29 C28 H28A 109.5
C29 C28 H28B 109.5
H28A C28 H28B 109.5
C29 C28 H28C 109.5
H28A C28 H28C 109.5
H28B C28 H28C 109.5
C30 C29 C28 109.9(7)
C30 C29 P2 111.6(5)
C28 C29 P2 114.2(6)
C30 C29 H29 106.9
C28 C29 H29 106.9
P2 C29 H29 106.9
C29 C30 H30A 109.5
C29 C30 H30B 109.5
H30A C30 H30B 109.5
C29 C30 H30C 109.5
H30A C30 H30C 109.5
H30B C30 H30C 109.5
C2 C31 H31A 109.5
C2 C31 H31B 109.5
H31A C31 H31B 109.5
C2 C31 H31C 109.5
H31A C31 H31C 109.5
H31B C31 H31C 109.5
C34 C32 C33 105.3(6)
C34 C32 P1 112.7(6)
C33 C32 P1 113.9(5)
C34 C32 H32 108.2
C33 C32 H32 108.2
P1 C32 H32 108.2
C32 C33 H33A 109.5
C32 C33 H33B 109.5
H33A C33 H33B 109.5
C32 C33 H33C 109.5
H33A C33 H33C 109.5
H33B C33 H33C 109.5
C32 C34 H34A 109.5
C32 C34 H34B 109.5
H34A C34 H34B 109.5
C32 C34 H34C 109.5
H34A C34 H34C 109.5
H34B C34 H34C 109.5
O1 C40 C41 110.7(10)
O1 C40 H40A 109.5
C41 C40 H40A 109.5
O1 C40 H40B 109.5
C41 C40 H40B 109.5
H40A C40 H40B 108.1
C40 C41 H41A 109.5
C40 C41 H41B 109.5
H41A C41 H41B 109.5
C40 C41 H41C 109.5
H41A C41 H41C 109.5
H41B C41 H41C 109.5
C43 C42 O1 113.1(11)
C43 C42 H42A 109.0
O1 C42 H42A 109.0
C43 C42 H42B 109.0
O1 C42 H42B 109.0
H42A C42 H42B 107.8
C42 C43 H43A 109.5
C42 C43 H43B 109.5
H43A C43 H43B 109.5
C42 C43 H43C 109.5
H43A C43 H43C 109.5
H43B C43 H43C 109.5

loop_
_geom_bond_atom_site_label_1
_geom_bond_atom_site_label_2
_geom_bond_distance
Ir1 C14 2.189(7)
Ir1 P1 2.273(2)
Ir1 P2 2.286(2)
Ir1 H1IR 1.52(2)
P2 C29 1.858(7)
P2 C25 1.872(8)
P2 C1 1.878(7)
P1 C32 1.845(7)
P1 C3 1.863(6)
P1 C2 1.870(7)
O1 C40 1.395(12)
O1 C42 1.468(13)
O1 Li 1.911(16)
C1 C24 1.546(9)
C1 H1A 0.9900
C1 H1B 0.9900
C2 C31 1.509(12)
C2 C22 1.546(11)
C2 H2 1.0000
C3 C4 1.568(9)
C3 H3A 0.9900
C3 H3B 0.9900
C4 C6 1.531(13)
C4 C7 1.536(9)
C4 C5 1.553(12)
C5 C13 1.543(13)
C5 H5A 0.9900
C5 H5B 0.9900
C6 C11 1.535(12)
C6 H6A 0.9900
C6 H6B 0.9900
C7 C8 1.525(10)
C7 H7A 0.9900
C7 H7B 0.9900
C8 C10 1.537(14)
C8 C9 1.543(15)
C8 H8 1.0000
C9 C11 1.532(12)
C9 H9A 0.9900
C9 H9B 0.9900
C10 C13 1.514(12)
C10 H10A 0.9900
C10 H10B 0.9900
C11 C12 1.540(11)
C11 H11 1.0000
C12 C13 1.541(10)
C12 H12A 0.9900
C12 H12B 0.9900
C13 H13 1.0000
C14 C24 1.541(10)
C14 C15 1.578(10)
C14 H14 1.0000
C15 C21 1.514(10)
C15 C16 1.531(11)
C15 H15 1.0000
C16 C17 1.537(11)
C16 H16A 0.9900
C16 H16B 0.9900
C17 C19 1.514(11)
C17 C18 1.552(9)
C17 H17 1.0000
C18 C24 1.524(10)
C18 H18A 0.9900
C18 H18B 0.9900
C19 C20 1.529(12)
C19 H19A 0.9900
C19 H19B 0.9900
C20 C21 1.535(11)
C20 C23 1.559(9)
C20 H20 1.0000
C21 H21A 0.9900
C21 H21B 0.9900
C22 H22A 0.9800
C22 H22B 0.9800
C22 H22C 0.9800
C23 C24 1.545(10)
C23 H23A 0.9900
C23 H23B 0.9900
C25 C26 1.532(10)
C25 C27 1.546(10)
C25 H25 1.0000
C26 H26A 0.9800
C26 H26B 0.9800
C26 H26C 0.9800
C27 H27A 0.9800
C27 H27B 0.9800
C27 H27C 0.9800
C28 C29 1.557(11)
C28 H28A 0.9800
C28 H28B 0.9800
C28 H28C 0.9800
C29 C30 1.544(12)
C29 H29 1.0000
C30 H30A 0.9800
C30 H30B 0.9800
C30 H30C 0.9800
C31 H31A 0.9800
C31 H31B 0.9800
C31 H31C 0.9800
C32 C34 1.520(11)
C32 C33 1.558(10)
C32 H32 1.0000
C33 H33A 0.9800
C33 H33B 0.9800
C33 H33C 0.9800
C34 H34A 0.9800
C34 H34B 0.9800
C34 H34C 0.9800
C40 C41 1.468(15)
C40 H40A 0.9900
C40 H40B 0.9900
C41 H41A 0.9800
C41 H41B 0.9800
C41 H41C 0.9800
C42 C43 1.403(16)
C42 H42A 0.9900
C42 H42B 0.9900
C43 H43A 0.9800
C43 H43B 0.9800
C43 H43C 0.9800
